data_4340944
loop_
_publ_author_name
'Zheng, Zhi-Peng'
'Ou, Yan-Jun'
'Hong, Xu-Jia'
'Wei, Lei-Ming'
'Wan, Lin-Tao'
'Zhou, Wo-Hua'
'Zhan, Qing-Guang'
'Cai, Yue-Peng'

_publ_section_title
;
 Anion-dependent assembly of four sensitized near-infrared luminescent
 heteronuclear Zn(II)-Yb(III) Schiff base complexes from a trinuclear
 Zn(II) complex.
;
_journal_issue 18
_journal_name_full 'Inorganic chemistry'
_journal_page_first 9625
_journal_page_last 9632
_journal_paper_doi 10.1021/ic501118b
_journal_volume 53
_journal_year 2014
_chemical_formula_sum 'C38 H42 Cl N4 O16 Tb Zn2'
_chemical_formula_weight 1135.87
_chemical_name_systematic
; 
 ? 
;
_space_group_IT_number 61
_symmetry_cell_setting orthorhombic
_symmetry_space_group_name_Hall '-P 2ac 2ab'
_symmetry_space_group_name_H-M 'P b c a'
_atom_sites_solution_hydrogens geom
_atom_sites_solution_primary direct
_atom_sites_solution_secondary difmap
_audit_creation_method SHELXL-97
_cell_angle_alpha 90.00
_cell_angle_beta 90.00
_cell_angle_gamma 90.00
_cell_formula_units_Z 8
_cell_length_a 19.438(3)
_cell_length_b 16.621(3)
_cell_length_c 28.614(5)
_cell_measurement_reflns_used 2939
_cell_measurement_temperature 298(2)
_cell_measurement_theta_max 18.15
_cell_measurement_theta_min 2.43
_cell_volume 9245(3)
_computing_cell_refinement 'Bruker SAINT'
_computing_data_collection 'Bruker APEX2'
_computing_data_reduction 'Bruker SAINT'
_computing_molecular_graphics 'Bruker SHELXTL'
_computing_publication_material 'Bruker SHELXTL'
_computing_structure_refinement 'SHELXL-97 (Sheldrick, 2008)'
_computing_structure_solution 'SHELXS-97 (Sheldrick, 2008)'
_diffrn_ambient_temperature 298(2)
_diffrn_measured_fraction_theta_full 0.999
_diffrn_measured_fraction_theta_max 0.999
_diffrn_measurement_device_type 'Bruker APEX-II CCD'
_diffrn_measurement_method '\f and \w scans'
_diffrn_radiation_monochromator graphite
_diffrn_radiation_source 'fine-focus sealed tube'
_diffrn_radiation_type MoK\a
_diffrn_radiation_wavelength 0.71073
_diffrn_reflns_av_R_equivalents 0.0876
_diffrn_reflns_av_sigmaI/netI 0.0542
_diffrn_reflns_limit_h_max 18
_diffrn_reflns_limit_h_min -18
_diffrn_reflns_limit_k_max 15
_diffrn_reflns_limit_k_min -14
_diffrn_reflns_limit_l_max 27
_diffrn_reflns_limit_l_min -27
_diffrn_reflns_number 26820
_diffrn_reflns_theta_full 25.84
_diffrn_reflns_theta_max 25.84
_diffrn_reflns_theta_min 1.42
_exptl_absorpt_coefficient_mu 2.671
_exptl_absorpt_correction_T_max 0.8147
_exptl_absorpt_correction_T_min 0.5911
_exptl_absorpt_correction_type multi-scan
_exptl_absorpt_process_details 'SADABS (Sheldrick, 1996)'
_exptl_crystal_colour colorless
_exptl_crystal_density_diffrn 1.632
_exptl_crystal_density_method 'not measured'
_exptl_crystal_description block
_exptl_crystal_F_000 4544
_exptl_crystal_size_max 0.22
_exptl_crystal_size_mid 0.16
_exptl_crystal_size_min 0.08
_refine_diff_density_max 1.307
_refine_diff_density_min -0.532
_refine_diff_density_rms 0.139
_refine_ls_extinction_method none
_refine_ls_goodness_of_fit_ref 1.061
_refine_ls_hydrogen_treatment constr
_refine_ls_matrix_type full
_refine_ls_number_parameters 565
_refine_ls_number_reflns 4212
_refine_ls_number_restraints 0
_refine_ls_restrained_S_all 1.061
_refine_ls_R_factor_all 0.0816
_refine_ls_R_factor_gt 0.0531
_refine_ls_shift/su_max 0.001
_refine_ls_shift/su_mean 0.000
_refine_ls_structure_factor_coef Fsqd
_refine_ls_weighting_details 'calc w=1/[\s^2^(Fo^2^)+(0.0928P)^2^+81.2939P] where P=(Fo^2^+2Fc^2^)/3'
_refine_ls_weighting_scheme calc
_refine_ls_wR_factor_gt 0.1555
_refine_ls_wR_factor_ref 0.1773
_reflns_number_gt 2899
_reflns_number_total 4212
_reflns_threshold_expression >2sigma(I)
_cod_data_source_file ic501118b_si_002.cif
_cod_data_source_block 991999(6)
_cod_depositor_comments
;
The following automatic conversions were performed:

'_symmetry_cell_setting' value 'Orthorhombic' changed to
'orthorhombic' according to
/home/saulius/struct/COD-crude-data--automatic-downloads/rss-feeds/ACS/lib/dictionaries/cif_core.dic
dictionary named 'cif_core.dic' version 2.4.2 from 2011-04-26.

Automatic conversion script
Id: cif_fix_values 2281 2013-09-26 08:29:07Z andrius 

 Adding full bibliography for 4340939--4340944.cif.
;
_cod_original_cell_volume 9244(2)
_cod_original_sg_symbol_H-M Pbca
_cod_database_code 4340944

loop_
_symmetry_equiv_pos_as_xyz
'x, y, z'
'x+1/2, -y+1/2, -z'
'-x, y+1/2, -z+1/2'
'-x+1/2, -y, z+1/2'
'-x, -y, -z'
'-x-1/2, y-1/2, z'
'x, -y-1/2, z-1/2'
'x-1/2, y, -z-1/2'

loop_
_atom_site_label
_atom_site_type_symbol
_atom_site_fract_x
_atom_site_fract_y
_atom_site_fract_z
_atom_site_U_iso_or_equiv
_atom_site_adp_type
_atom_site_occupancy
_atom_site_symmetry_multiplicity
_atom_site_calc_flag
_atom_site_refinement_flags
Tb1 Tb 0.31067(3) 0.64841(4) 0.69290(2) 0.0353(3) Uani 1 1 d .
Zn1 Zn 0.26539(10) 0.74820(12) 0.58384(6) 0.0594(6) Uani 1 1 d .
Zn2 Zn 0.31325(10) 0.54153(11) 0.80277(6) 0.0568(6) Uani 1 1 d .
Cl1 Cl 0.4658(4) 0.7487(5) 0.9094(3) 0.118(2) Uani 1 1 d .
O1 O 0.3385(6) 0.7437(6) 0.6383(3) 0.053(3) Uani 1 1 d .
O2 O 0.4022(5) 0.7473(6) 0.7178(4) 0.052(3) Uani 1 1 d .
O3 O 0.3746(6) 0.5776(6) 0.7460(3) 0.054(3) Uani 1 1 d .
O4 O 0.4266(6) 0.6013(7) 0.6651(4) 0.072(3) Uani 1 1 d .
O5 O 0.2959(6) 0.5736(7) 0.6296(4) 0.067(3) Uani 1 1 d .
O6 O 0.2548(8) 0.6335(7) 0.5654(4) 0.091(4) Uani 1 1 d .
O7 O 0.1943(6) 0.8016(7) 0.6228(4) 0.066(3) Uani 1 1 d .
O8 O 0.2083(6) 0.6994(8) 0.6712(4) 0.068(3) Uani 1 1 d .
O9 O 0.2417(6) 0.5518(7) 0.7180(4) 0.064(3) Uani 1 1 d .
O10 O 0.2692(7) 0.4540(6) 0.7666(4) 0.072(4) Uani 1 1 d .
O11 O 0.2760(6) 0.7130(7) 0.7561(4) 0.065(3) Uani 1 1 d .
O12 O 0.2586(6) 0.6369(7) 0.8197(4) 0.063(3) Uani 1 1 d .
O13 O 0.3992(10) 0.7350(12) 0.8900(6) 0.150(7) Uani 1 1 d .
O14 O 0.5166(13) 0.732(2) 0.8775(10) 0.307(19) Uani 1 1 d .
O15 O 0.4725(19) 0.8276(13) 0.9227(18) 0.41(3) Uani 1 1 d .
O16 O 0.4773(11) 0.707(2) 0.9499(7) 0.264(17) Uani 1 1 d .
N1 N 0.2078(10) 0.7888(9) 0.5224(6) 0.078(4) Uani 1 1 d .
N2 N 0.3412(9) 0.7947(9) 0.5419(5) 0.067(4) Uani 1 1 d .
N3 N 0.2756(10) 0.4829(10) 0.8654(5) 0.077(5) Uani 1 1 d .
N4 N 0.4001(9) 0.5394(9) 0.8422(5) 0.069(4) Uani 1 1 d .
C1 C 0.1385(15) 0.7931(15) 0.5200(8) 0.117(8) Uani 1 1 d .
H1 H 0.1121 0.7805 0.5461 0.140 Uiso 1 1 calc R
C2 C 0.1068(17) 0.816(2) 0.4796(12) 0.192(17) Uani 1 1 d .
H2 H 0.0590 0.8161 0.4775 0.231 Uiso 1 1 calc R
C3 C 0.1436(17) 0.837(2) 0.4442(11) 0.160(13) Uani 1 1 d .
H3 H 0.1216 0.8536 0.4171 0.192 Uiso 1 1 calc R
C4 C 0.2143(14) 0.8349(14) 0.4453(7) 0.105(8) Uani 1 1 d .
H4 H 0.2404 0.8486 0.4193 0.126 Uiso 1 1 calc R
C5 C 0.2444(12) 0.8119(11) 0.4865(7) 0.073(5) Uani 1 1 d .
C6 C 0.3200(12) 0.8066(15) 0.4929(6) 0.101(7) Uani 1 1 d .
H6A H 0.3374 0.7622 0.4743 0.122 Uiso 1 1 calc R
H6B H 0.3409 0.8556 0.4812 0.122 Uiso 1 1 calc R
C7 C 0.4002(11) 0.8146(11) 0.5519(6) 0.068(5) Uani 1 1 d .
H7 H 0.4271 0.8354 0.5279 0.082 Uiso 1 1 calc R
C8 C 0.4323(9) 0.8088(10) 0.5978(6) 0.058(5) Uani 1 1 d .
C9 C 0.4995(10) 0.8369(10) 0.6023(7) 0.078(6) Uani 1 1 d .
H9 H 0.5217 0.8562 0.5759 0.093 Uiso 1 1 calc R
C10 C 0.5347(10) 0.8373(10) 0.6444(8) 0.078(6) Uani 1 1 d .
H10 H 0.5795 0.8569 0.6458 0.094 Uiso 1 1 calc R
C11 C 0.5031(10) 0.8085(11) 0.6841(7) 0.069(5) Uani 1 1 d .
H11 H 0.5257 0.8091 0.7127 0.082 Uiso 1 1 calc R
C12 C 0.4384(9) 0.7792(9) 0.6806(6) 0.054(4) Uani 1 1 d .
C13 C 0.4003(11) 0.7767(9) 0.6380(6) 0.060(5) Uani 1 1 d .
C14 C 0.4288(9) 0.7584(9) 0.7647(5) 0.064(5) Uani 1 1 d .
H14A H 0.4774 0.7454 0.7652 0.076 Uiso 1 1 calc R
H14B H 0.4054 0.7220 0.7859 0.076 Uiso 1 1 calc R
C15 C 0.4187(11) 0.8442(10) 0.7812(7) 0.091(6) Uani 1 1 d .
H15C H 0.3715 0.8596 0.7769 0.136 Uiso 1 1 calc R
H15A H 0.4478 0.8795 0.7635 0.136 Uiso 1 1 calc R
H15B H 0.4303 0.8480 0.8137 0.136 Uiso 1 1 calc R
C16 C 0.2144(15) 0.4480(13) 0.8715(8) 0.112(8) Uani 1 1 d .
H16 H 0.1814 0.4500 0.8480 0.135 Uiso 1 1 calc R
C17 C 0.1999(19) 0.4079(16) 0.9142(10) 0.155(14) Uani 1 1 d .
H17 H 0.1581 0.3810 0.9168 0.186 Uiso 1 1 calc R
C18 C 0.242(2) 0.4062(18) 0.9508(12) 0.144(13) Uani 1 1 d .
H18 H 0.2312 0.3815 0.9790 0.173 Uiso 1 1 calc R
C19 C 0.3032(19) 0.4438(15) 0.9433(8) 0.127(11) Uani 1 1 d .
H19 H 0.3352 0.4454 0.9674 0.152 Uiso 1 1 calc R
C20 C 0.3206(13) 0.4820(11) 0.8987(8) 0.080(6) Uani 1 1 d .
C21 C 0.3876(13) 0.5293(13) 0.8922(7) 0.102(7) Uani 1 1 d .
H21B H 0.3838 0.5815 0.9072 0.122 Uiso 1 1 calc R
H21A H 0.4256 0.5004 0.9065 0.122 Uiso 1 1 calc R
C22 C 0.4637(12) 0.5470(11) 0.8282(7) 0.082(6) Uani 1 1 d .
H22 H 0.4974 0.5426 0.8510 0.098 Uiso 1 1 calc R
C23 C 0.4875(11) 0.5614(10) 0.7808(7) 0.071(5) Uani 1 1 d .
C24 C 0.5592(10) 0.5656(11) 0.7753(8) 0.076(6) Uani 1 1 d .
H24 H 0.5878 0.5584 0.8011 0.091 Uiso 1 1 calc R
C25 C 0.5864(10) 0.5799(12) 0.7334(10) 0.092(7) Uani 1 1 d .
H25 H 0.6339 0.5833 0.7301 0.111 Uiso 1 1 calc R
C26 C 0.5447(11) 0.5897(12) 0.6950(8) 0.087(6) Uani 1 1 d .
H26 H 0.5640 0.5961 0.6655 0.105 Uiso 1 1 calc R
C27 C 0.4751(12) 0.5899(10) 0.7004(7) 0.070(5) Uani 1 1 d .
C28 C 0.4421(10) 0.5757(9) 0.7429(6) 0.059(5) Uani 1 1 d .
C29 C 0.4506(10) 0.5925(14) 0.6163(7) 0.100(7) Uani 1 1 d .
H29B H 0.4931 0.6222 0.6122 0.119 Uiso 1 1 calc R
H29A H 0.4165 0.6151 0.5953 0.119 Uiso 1 1 calc R
C30 C 0.4623(17) 0.5044(17) 0.6042(10) 0.203(16) Uani 1 1 d .
H30C H 0.4253 0.4726 0.6164 0.304 Uiso 1 1 calc R
H30A H 0.5050 0.4867 0.6176 0.304 Uiso 1 1 calc R
H30B H 0.4642 0.4984 0.5708 0.304 Uiso 1 1 calc R
C31 C 0.2713(13) 0.5705(13) 0.5895(7) 0.091(7) Uani 1 1 d .
C32 C 0.2608(16) 0.4891(12) 0.5649(8) 0.164(13) Uani 1 1 d .
H32B H 0.2544 0.4478 0.5879 0.246 Uiso 1 1 calc R
H32A H 0.3006 0.4769 0.5463 0.246 Uiso 1 1 calc R
H32C H 0.2210 0.4920 0.5452 0.246 Uiso 1 1 calc R
C33 C 0.1798(9) 0.7656(12) 0.6597(7) 0.064(5) Uani 1 1 d .
C34 C 0.1255(10) 0.7983(13) 0.6917(6) 0.093(6) Uani 1 1 d .
H34B H 0.1467 0.8311 0.7153 0.139 Uiso 1 1 calc R
H34A H 0.1015 0.7546 0.7063 0.139 Uiso 1 1 calc R
H34C H 0.0936 0.8303 0.6740 0.139 Uiso 1 1 calc R
C35 C 0.2435(9) 0.4792(13) 0.7293(7) 0.067(5) Uani 1 1 d .
C36 C 0.2082(10) 0.4195(11) 0.6960(6) 0.079(6) Uani 1 1 d .
H36A H 0.2079 0.3669 0.7100 0.118 Uiso 1 1 calc R
H36B H 0.2329 0.4176 0.6670 0.118 Uiso 1 1 calc R
H36C H 0.1618 0.4365 0.6904 0.118 Uiso 1 1 calc R
C37 C 0.2524(9) 0.7023(11) 0.7955(8) 0.065(5) Uani 1 1 d .
C38 C 0.2109(12) 0.7675(12) 0.8198(7) 0.105(8) Uani 1 1 d .
H38C H 0.2117 0.8157 0.8013 0.157 Uiso 1 1 calc R
H38B H 0.2305 0.7783 0.8500 0.157 Uiso 1 1 calc R
H3A H 0.1642 0.7497 0.8235 0.157 Uiso 1 1 calc R

loop_
_atom_site_aniso_label
_atom_site_aniso_U_11
_atom_site_aniso_U_22
_atom_site_aniso_U_33
_atom_site_aniso_U_23
_atom_site_aniso_U_13
_atom_site_aniso_U_12
Tb1 0.0425(5) 0.0271(5) 0.0363(5) 0.0030(3) 0.0024(3) -0.0003(4)
Zn1 0.0744(14) 0.0517(13) 0.0521(12) 0.0030(10) -0.0017(10) -0.0030(11)
Zn2 0.0720(14) 0.0437(12) 0.0548(12) 0.0049(9) 0.0011(10) 0.0027(10)
Cl1 0.104(5) 0.126(6) 0.123(6) 0.019(4) 0.010(5) -0.016(4)
O1 0.060(7) 0.049(7) 0.052(7) 0.006(5) 0.001(6) -0.012(6)
O2 0.054(7) 0.044(7) 0.057(7) 0.004(6) -0.009(6) 0.003(6)
O3 0.056(8) 0.042(7) 0.065(7) 0.011(5) -0.003(6) 0.010(6)
O4 0.079(9) 0.066(9) 0.069(9) 0.011(7) 0.015(8) -0.004(7)
O5 0.096(9) 0.057(8) 0.049(8) -0.005(6) 0.000(7) 0.003(7)
O6 0.166(14) 0.051(8) 0.056(8) -0.003(7) -0.025(8) -0.005(9)
O7 0.081(9) 0.064(8) 0.054(8) 0.006(7) -0.002(7) 0.007(7)
O8 0.057(8) 0.071(9) 0.076(8) 0.006(7) 0.002(6) -0.011(7)
O9 0.060(8) 0.047(8) 0.085(8) 0.013(7) -0.006(6) -0.001(6)
O10 0.117(11) 0.038(7) 0.061(8) 0.005(6) -0.013(7) -0.004(7)
O11 0.077(8) 0.057(8) 0.061(8) -0.008(6) 0.019(7) -0.008(7)
O12 0.074(8) 0.055(8) 0.061(7) 0.001(6) 0.003(6) 0.005(7)
O13 0.123(15) 0.179(18) 0.148(15) 0.014(13) -0.012(12) -0.027(13)
O14 0.16(2) 0.48(6) 0.28(3) 0.08(3) 0.13(2) -0.02(3)
O15 0.35(4) 0.058(14) 0.81(9) -0.09(3) -0.25(5) -0.002(19)
O16 0.130(17) 0.52(5) 0.143(18) 0.15(3) -0.024(14) -0.05(2)
N1 0.094(14) 0.067(11) 0.071(12) 0.010(9) 0.006(11) -0.010(10)
N2 0.079(12) 0.066(10) 0.055(10) 0.006(8) -0.005(9) -0.003(9)
N3 0.107(14) 0.075(12) 0.050(10) 0.011(9) -0.012(11) -0.007(11)
N4 0.092(13) 0.067(11) 0.048(10) -0.006(8) -0.001(9) 0.009(10)
C1 0.11(2) 0.15(2) 0.085(18) 0.025(16) 0.012(16) -0.014(18)
C2 0.13(3) 0.32(5) 0.13(3) 0.11(3) -0.05(2) -0.02(3)
C3 0.12(3) 0.25(4) 0.12(3) 0.07(2) -0.06(2) -0.02(2)
C4 0.12(2) 0.13(2) 0.061(16) 0.027(14) -0.012(14) -0.024(17)
C5 0.104(17) 0.067(13) 0.047(13) 0.005(10) -0.002(14) -0.024(12)
C6 0.11(2) 0.13(2) 0.059(15) 0.006(13) 0.001(13) -0.036(16)
C7 0.071(14) 0.078(14) 0.056(13) 0.004(10) 0.002(11) -0.002(12)
C8 0.049(12) 0.052(11) 0.074(14) 0.008(10) 0.009(11) -0.007(10)
C9 0.072(15) 0.069(14) 0.093(16) 0.029(11) 0.023(12) -0.003(12)
C10 0.070(13) 0.058(13) 0.106(16) 0.013(12) -0.025(15) -0.004(11)
C11 0.069(15) 0.060(12) 0.077(14) 0.007(11) 0.008(11) -0.010(11)
C12 0.062(13) 0.039(11) 0.060(13) 0.017(9) 0.000(11) -0.007(9)
C13 0.094(15) 0.033(10) 0.052(12) -0.004(9) 0.015(12) 0.007(11)
C14 0.088(13) 0.049(12) 0.054(11) -0.004(9) -0.026(10) -0.008(10)
C15 0.115(17) 0.064(14) 0.092(15) -0.014(11) 0.005(13) -0.002(12)
C16 0.17(3) 0.090(18) 0.077(17) -0.001(14) 0.041(16) -0.045(18)
C17 0.28(4) 0.11(2) 0.078(19) -0.001(17) 0.03(2) -0.07(2)
C18 0.22(4) 0.11(2) 0.10(2) 0.02(2) 0.04(3) -0.02(2)
C19 0.24(4) 0.077(18) 0.060(17) 0.007(14) -0.008(19) 0.04(2)
C20 0.12(2) 0.048(13) 0.070(16) -0.008(11) 0.016(15) 0.030(13)
C21 0.13(2) 0.091(18) 0.089(18) -0.005(13) -0.025(15) 0.039(16)
C22 0.094(18) 0.067(14) 0.084(16) 0.011(12) -0.027(14) 0.028(13)
C23 0.073(16) 0.049(12) 0.090(16) 0.012(11) -0.009(13) 0.000(11)
C24 0.055(16) 0.076(14) 0.097(17) 0.017(12) -0.018(12) 0.012(11)
C25 0.036(12) 0.102(18) 0.14(2) 0.015(15) -0.006(16) 0.015(11)
C26 0.051(14) 0.090(17) 0.121(19) 0.012(14) 0.024(15) 0.000(11)
C27 0.091(18) 0.041(12) 0.078(16) 0.013(10) 0.014(14) 0.017(11)
C28 0.071(15) 0.040(11) 0.067(14) 0.001(9) -0.010(13) 0.021(10)
C29 0.083(15) 0.14(2) 0.080(15) 0.008(14) 0.016(12) 0.035(14)
C30 0.26(4) 0.15(3) 0.19(3) -0.06(2) 0.07(3) 0.12(3)
C31 0.15(2) 0.073(16) 0.053(14) 0.001(13) -0.005(13) 0.015(15)
C32 0.30(4) 0.045(15) 0.14(2) -0.032(14) -0.09(2) -0.024(19)
C33 0.059(12) 0.051(13) 0.081(16) 0.003(12) -0.024(12) 0.007(11)
C34 0.091(15) 0.114(18) 0.074(13) -0.012(12) 0.020(12) 0.017(14)
C35 0.062(13) 0.069(16) 0.071(14) -0.002(13) 0.017(11) -0.013(12)
C36 0.082(14) 0.064(13) 0.091(15) -0.018(11) 0.001(11) -0.011(11)
C37 0.058(12) 0.045(13) 0.092(16) -0.020(13) 0.000(12) -0.002(10)
C38 0.14(2) 0.067(15) 0.104(16) -0.010(12) 0.038(15) 0.036(14)

loop_
_atom_type_symbol
_atom_type_description
_atom_type_scat_dispersion_real
_atom_type_scat_dispersion_imag
_atom_type_scat_source
C C 0.0033 0.0016 'International Tables Vol C Tables 4.2.6.8 and 6.1.1.4'
H H 0.0000 0.0000 'International Tables Vol C Tables 4.2.6.8 and 6.1.1.4'
N N 0.0061 0.0033 'International Tables Vol C Tables 4.2.6.8 and 6.1.1.4'
O O 0.0106 0.0060 'International Tables Vol C Tables 4.2.6.8 and 6.1.1.4'
Zn Zn 0.2839 1.4301 'International Tables Vol C Tables 4.2.6.8 and 6.1.1.4'
Tb Tb -0.1723 4.1537 'International Tables Vol C Tables 4.2.6.8 and 6.1.1.4'
Cl Cl 0.1484 0.1585 'International Tables Vol C Tables 4.2.6.8 and 6.1.1.4'

loop_
_geom_angle_atom_site_label_1
_geom_angle_atom_site_label_2
_geom_angle_atom_site_label_3
_geom_angle
O11 Tb1 O9 84.4(4)
O11 Tb1 O5 154.5(4)
O9 Tb1 O5 77.3(4)
O11 Tb1 O8 76.9(4)
O9 Tb1 O8 80.1(4)
O5 Tb1 O8 82.6(4)
O11 Tb1 O3 82.6(4)
O9 Tb1 O3 74.9(4)
O5 Tb1 O3 108.9(4)
O8 Tb1 O3 149.0(4)
O11 Tb1 O1 107.1(4)
O9 Tb1 O1 150.1(4)
O5 Tb1 O1 82.0(4)
O8 Tb1 O1 76.1(4)
O3 Tb1 O1 132.9(4)
O11 Tb1 O4 133.1(4)
O9 Tb1 O4 114.8(4)
O5 Tb1 O4 71.5(4)
O8 Tb1 O4 145.3(4)
O3 Tb1 O4 64.1(4)
O1 Tb1 O4 77.8(4)
O11 Tb1 O2 70.6(4)
O9 Tb1 O2 143.9(4)
O5 Tb1 O2 133.4(4)
O8 Tb1 O2 117.1(4)
O3 Tb1 O2 76.4(3)
O1 Tb1 O2 64.9(3)
O4 Tb1 O2 70.1(4)
O7 Zn1 O6 120.4(6)
O7 Zn1 N2 131.3(6)
O6 Zn1 N2 106.3(6)
O7 Zn1 O1 94.0(4)
O6 Zn1 O1 103.4(5)
N2 Zn1 O1 87.8(5)
O7 Zn1 N1 87.6(6)
O6 Zn1 N1 91.7(5)
N2 Zn1 N1 77.3(7)
O1 Zn1 N1 161.4(5)
O12 Zn2 O10 119.1(5)
O12 Zn2 N4 109.0(5)
O10 Zn2 N4 129.6(6)
O12 Zn2 O3 105.5(4)
O10 Zn2 O3 92.9(5)
N4 Zn2 O3 87.8(6)
O12 Zn2 N3 88.6(5)
O10 Zn2 N3 87.5(6)
N4 Zn2 N3 79.3(7)
O3 Zn2 N3 163.5(6)
O16 Cl1 O15 103(2)
O16 Cl1 O14 110.1(19)
O15 Cl1 O14 108(2)
O16 Cl1 O13 113.5(13)
O15 Cl1 O13 110.2(17)
O14 Cl1 O13 111.2(16)
C13 O1 Zn1 126.4(10)
C13 O1 Tb1 120.4(10)
Zn1 O1 Tb1 111.7(5)
C12 O2 C14 118.9(12)
C12 O2 Tb1 113.1(9)
C14 O2 Tb1 126.5(9)
C28 O3 Zn2 127.7(10)
C28 O3 Tb1 120.6(10)
Zn2 O3 Tb1 110.6(5)
C27 O4 C29 117.2(15)
C27 O4 Tb1 114.8(10)
C29 O4 Tb1 127.7(11)
C31 O5 Tb1 145.7(13)
C31 O6 Zn1 127.6(12)
C33 O7 Zn1 114.8(12)
C33 O8 Tb1 141.3(11)
C35 O9 Tb1 140.3(11)
C35 O10 Zn2 111.8(11)
C37 O11 Tb1 142.5(12)
C37 O12 Zn2 126.5(11)
C5 N1 C1 119.1(18)
C5 N1 Zn1 116.3(15)
C1 N1 Zn1 124.6(15)
C7 N2 C6 116.6(17)
C7 N2 Zn1 129.4(13)
C6 N2 Zn1 114.0(13)
C20 N3 C16 120(2)
C20 N3 Zn2 112.8(15)
C16 N3 Zn2 127.2(15)
C22 N4 C21 118.0(17)
C22 N4 Zn2 127.9(13)
C21 N4 Zn2 114.1(14)
N1 C1 C2 121(2)
N1 C1 H1 119.7
C2 C1 H1 119.7
C3 C2 C1 119(3)
C3 C2 H2 120.3
C1 C2 H2 120.3
C2 C3 C4 122(3)
C2 C3 H3 118.9
C4 C3 H3 118.9
C5 C4 C3 117(2)
C5 C4 H4 121.6
C3 C4 H4 121.6
N1 C5 C4 122(2)
N1 C5 C6 115.2(18)
C4 C5 C6 123(2)
N2 C6 C5 113.6(16)
N2 C6 H6A 108.8
C5 C6 H6A 108.8
N2 C6 H6B 108.8
C5 C6 H6B 108.8
H6A C6 H6B 107.7
N2 C7 C8 126.4(18)
N2 C7 H7 116.8
C8 C7 H7 116.8
C9 C8 C13 117.6(18)
C9 C8 C7 117.6(17)
C13 C8 C7 124.8(17)
C10 C9 C8 123.2(18)
C10 C9 H9 118.4
C8 C9 H9 118.4
C11 C10 C9 119.6(18)
C11 C10 H10 120.2
C9 C10 H10 120.2
C12 C11 C10 118.6(18)
C12 C11 H11 120.7
C10 C11 H11 120.7
C11 C12 O2 123.6(16)
C11 C12 C13 123.9(17)
O2 C12 C13 112.5(15)
O1 C13 C8 124.2(17)
O1 C13 C12 118.6(15)
C8 C13 C12 117.1(18)
O2 C14 C15 111.2(14)
O2 C14 H14A 109.4
C15 C14 H14A 109.4
O2 C14 H14B 109.4
C15 C14 H14B 109.4
H14A C14 H14B 108.0
C14 C15 H15C 109.5
C14 C15 H15A 109.5
H15C C15 H15A 109.5
C14 C15 H15B 109.5
H15C C15 H15B 109.5
H15A C15 H15B 109.5
N3 C16 C17 120(3)
N3 C16 H16 120.2
C17 C16 H16 120.2
C18 C17 C16 124(3)
C18 C17 H17 117.8
C16 C17 H17 117.8
C17 C18 C19 114(3)
C17 C18 H18 123.1
C19 C18 H18 123.1
C18 C19 C20 123(3)
C18 C19 H19 118.6
C20 C19 H19 118.6
N3 C20 C19 119(2)
N3 C20 C21 118.5(19)
C19 C20 C21 122(3)
N4 C21 C20 108.6(17)
N4 C21 H21B 110.0
C20 C21 H21B 110.0
N4 C21 H21A 110.0
C20 C21 H21A 110.0
H21B C21 H21A 108.3
N4 C22 C23 127.2(18)
N4 C22 H22 116.4
C23 C22 H22 116.4
C24 C23 C28 121.7(19)
C24 C23 C22 115(2)
C28 C23 C22 122.8(19)
C25 C24 C23 120.1(19)
C25 C24 H24 119.9
C23 C24 H24 119.9
C24 C25 C26 120.5(19)
C24 C25 H25 119.7
C26 C25 H25 119.7
C27 C26 C25 120(2)
C27 C26 H26 120.1
C25 C26 H26 120.1
C26 C27 O4 126.3(19)
C26 C27 C28 124(2)
O4 C27 C28 110.0(18)
O3 C28 C27 121.0(17)
O3 C28 C23 125.0(18)
C27 C28 C23 114.1(19)
O4 C29 C30 111.0(19)
O4 C29 H29B 109.4
C30 C29 H29B 109.4
O4 C29 H29A 109.4
C30 C29 H29A 109.4
H29B C29 H29A 108.0
C29 C30 H30C 109.5
C29 C30 H30A 109.5
H30C C30 H30A 109.5
C29 C30 H30B 109.5
H30C C30 H30B 109.5
H30A C30 H30B 109.5
O5 C31 O6 123.6(18)
O5 C31 C32 121(2)
O6 C31 C32 115.8(19)
C31 C32 H32B 109.5
C31 C32 H32A 109.5
H32B C32 H32A 109.5
C31 C32 H32C 109.5
H32B C32 H32C 109.5
H32A C32 H32C 109.5
O7 C33 O8 122.3(18)
O7 C33 C34 120.2(17)
O8 C33 C34 117.5(19)
C33 C34 H34B 109.5
C33 C34 H34A 109.5
H34B C34 H34A 109.5
C33 C34 H34C 109.5
H34B C34 H34C 109.5
H34A C34 H34C 109.5
O9 C35 O10 123.8(17)
O9 C35 C36 116.9(18)
O10 C35 C36 119.3(18)
C35 C36 H36A 109.5
C35 C36 H36B 109.5
H36A C36 H36B 109.5
C35 C36 H36C 109.5
H36A C36 H36C 109.5
H36B C36 H36C 109.5
O11 C37 O12 125.3(16)
O11 C37 C38 120.9(19)
O12 C37 C38 113.7(18)
C37 C38 H38C 109.5
C37 C38 H38B 109.5
H38C C38 H38B 109.5
C37 C38 H3A 109.5
H38C C38 H3A 109.5
H38B C38 H3A 109.5

loop_
_geom_bond_atom_site_label_1
_geom_bond_atom_site_label_2
_geom_bond_distance
Tb1 O11 2.209(11)
Tb1 O9 2.212(12)
Tb1 O5 2.215(11)
Tb1 O8 2.250(13)
Tb1 O3 2.289(10)
Tb1 O1 2.290(10)
Tb1 O4 2.515(12)
Tb1 O2 2.525(10)
Zn1 O7 1.986(11)
Zn1 O6 1.988(12)
Zn1 N2 2.052(16)
Zn1 O1 2.110(10)
Zn1 N1 2.190(16)
Zn2 O12 1.968(12)
Zn2 O10 1.981(11)
Zn2 N4 2.030(16)
Zn2 O3 2.102(11)
Zn2 N3 2.166(16)
Cl1 O16 1.36(2)
Cl1 O15 1.37(2)
Cl1 O14 1.37(2)
Cl1 O13 1.427(18)
O1 C13 1.32(2)
O2 C12 1.381(18)
O2 C14 1.451(16)
O3 C28 1.314(19)
O4 C27 1.39(2)
O4 C29 1.48(2)
O5 C31 1.24(2)
O6 C31 1.29(2)
O7 C33 1.25(2)
O8 C33 1.28(2)
O9 C35 1.25(2)
O10 C35 1.25(2)
O11 C37 1.23(2)
O12 C37 1.30(2)
N1 C5 1.31(2)
N1 C1 1.35(3)
N2 C7 1.23(2)
N2 C6 1.47(2)
N3 C20 1.30(2)
N3 C16 1.34(2)
N4 C22 1.31(2)
N4 C21 1.46(2)
C1 C2 1.36(3)
C1 H1 0.9300
C2 C3 1.29(3)
C2 H2 0.9300
C3 C4 1.38(3)
C3 H3 0.9300
C4 C5 1.37(3)
C4 H4 0.9300
C5 C6 1.48(3)
C6 H6A 0.9700
C6 H6B 0.9700
C7 C8 1.46(2)
C7 H7 0.9300
C8 C9 1.39(2)
C8 C13 1.41(2)
C9 C10 1.39(2)
C9 H9 0.9300
C10 C11 1.38(2)
C10 H10 0.9300
C11 C12 1.35(2)
C11 H11 0.9300
C12 C13 1.43(2)
C14 C15 1.52(2)
C14 H14A 0.9700
C14 H14B 0.9700
C15 H15C 0.9600
C15 H15A 0.9600
C15 H15B 0.9600
C16 C17 1.42(3)
C16 H16 0.9300
C17 C18 1.33(4)
C17 H17 0.9300
C18 C19 1.36(4)
C18 H18 0.9300
C19 C20 1.46(3)
C19 H19 0.9300
C20 C21 1.53(3)
C21 H21B 0.9700
C21 H21A 0.9700
C22 C23 1.45(3)
C22 H22 0.9300
C23 C24 1.40(2)
C23 C28 1.42(2)
C24 C25 1.33(3)
C24 H24 0.9300
C25 C26 1.37(3)
C25 H25 0.9300
C26 C27 1.36(2)
C26 H26 0.9300
C27 C28 1.40(2)
C29 C30 1.52(3)
C29 H29B 0.9700
C29 H29A 0.9700
C30 H30C 0.9600
C30 H30A 0.9600
C30 H30B 0.9600
C31 C32 1.54(3)
C32 H32B 0.9600
C32 H32A 0.9600
C32 H32C 0.9600
C33 C34 1.50(2)
C34 H34B 0.9600
C34 H34A 0.9600
C34 H34C 0.9600
C35 C36 1.54(2)
C36 H36A 0.9600
C36 H36B 0.9600
C36 H36C 0.9600
C37 C38 1.52(2)
C38 H38C 0.9600
C38 H38B 0.9600
C38 H3A 0.9600

loop_
_geom_torsion_atom_site_label_1
_geom_torsion_atom_site_label_2
_geom_torsion_atom_site_label_3
_geom_torsion_atom_site_label_4
_geom_torsion
O7 Zn1 O1 C13 -120.7(12)
O6 Zn1 O1 C13 116.8(12)
N2 Zn1 O1 C13 10.6(12)
N1 Zn1 O1 C13 -26(2)
O7 Zn1 O1 Tb1 73.4(5)
O6 Zn1 O1 Tb1 -49.1(6)
N2 Zn1 O1 Tb1 -155.3(6)
N1 Zn1 O1 Tb1 167.7(16)
O11 Tb1 O1 C13 85.2(11)
O9 Tb1 O1 C13 -165.4(10)
O5 Tb1 O1 C13 -119.1(11)
O8 Tb1 O1 C13 156.5(11)
O3 Tb1 O1 C13 -10.7(12)
O4 Tb1 O1 C13 -46.4(11)
O2 Tb1 O1 C13 27.2(10)
O11 Tb1 O1 Zn1 -107.9(5)
O9 Tb1 O1 Zn1 1.4(10)
O5 Tb1 O1 Zn1 47.7(5)
O8 Tb1 O1 Zn1 -36.6(5)
O3 Tb1 O1 Zn1 156.2(4)
O4 Tb1 O1 Zn1 120.4(5)
O2 Tb1 O1 Zn1 -166.0(6)
O11 Tb1 O2 C12 -147.2(10)
O9 Tb1 O2 C12 164.1(9)
O5 Tb1 O2 C12 22.6(11)
O8 Tb1 O2 C12 -84.0(10)
O3 Tb1 O2 C12 125.9(10)
O1 Tb1 O2 C12 -26.5(9)
O4 Tb1 O2 C12 58.9(9)
O11 Tb1 O2 C14 47.4(11)
O9 Tb1 O2 C14 -1.4(14)
O5 Tb1 O2 C14 -142.8(11)
O8 Tb1 O2 C14 110.6(11)
O3 Tb1 O2 C14 -39.5(11)
O1 Tb1 O2 C14 168.0(12)
O4 Tb1 O2 C14 -106.5(11)
O12 Zn2 O3 C28 122.6(12)
O10 Zn2 O3 C28 -116.0(12)
N4 Zn2 O3 C28 13.5(13)
N3 Zn2 O3 C28 -25(3)
O12 Zn2 O3 Tb1 -45.1(5)
O10 Zn2 O3 Tb1 76.2(5)
N4 Zn2 O3 Tb1 -154.2(6)
N3 Zn2 O3 Tb1 167.3(18)
O11 Tb1 O3 C28 -120.8(11)
O9 Tb1 O3 C28 153.1(12)
O5 Tb1 O3 C28 82.6(11)
O8 Tb1 O3 C28 -169.5(11)
O1 Tb1 O3 C28 -14.2(13)
O4 Tb1 O3 C28 25.2(11)
O2 Tb1 O3 C28 -49.0(11)
O11 Tb1 O3 Zn2 48.0(5)
O9 Tb1 O3 Zn2 -38.2(5)
O5 Tb1 O3 Zn2 -108.7(5)
O8 Tb1 O3 Zn2 -0.8(10)
O1 Tb1 O3 Zn2 154.5(4)
O4 Tb1 O3 Zn2 -166.0(6)
O2 Tb1 O3 Zn2 119.7(5)
O11 Tb1 O4 C27 23.5(13)
O9 Tb1 O4 C27 -83.1(11)
O5 Tb1 O4 C27 -148.8(11)
O8 Tb1 O4 C27 167.4(10)
O3 Tb1 O4 C27 -25.9(10)
O1 Tb1 O4 C27 125.6(11)
O2 Tb1 O4 C27 58.2(11)
O11 Tb1 O4 C29 -149.8(14)
O9 Tb1 O4 C29 103.6(14)
O5 Tb1 O4 C29 37.9(14)
O8 Tb1 O4 C29 -5.9(17)
O3 Tb1 O4 C29 160.8(15)
O1 Tb1 O4 C29 -47.7(14)
O2 Tb1 O4 C29 -115.1(14)
O11 Tb1 O5 C31 69(3)
O9 Tb1 O5 C31 114(2)
O8 Tb1 O5 C31 32(2)
O3 Tb1 O5 C31 -177(2)
O1 Tb1 O5 C31 -45(2)
O4 Tb1 O5 C31 -124(2)
O2 Tb1 O5 C31 -89(2)
O7 Zn1 O6 C31 -83.8(19)
N2 Zn1 O6 C31 110.7(18)
O1 Zn1 O6 C31 19.0(19)
N1 Zn1 O6 C31 -172.0(19)
O6 Zn1 O7 C33 53.0(13)
N2 Zn1 O7 C33 -145.6(12)
O1 Zn1 O7 C33 -55.0(12)
N1 Zn1 O7 C33 143.6(12)
O11 Tb1 O8 C33 74.3(19)
O9 Tb1 O8 C33 161(2)
O5 Tb1 O8 C33 -121(2)
O3 Tb1 O8 C33 124.3(19)
O1 Tb1 O8 C33 -37.3(19)
O4 Tb1 O8 C33 -79(2)
O2 Tb1 O8 C33 15(2)
O11 Tb1 O9 C35 -122.4(19)
O5 Tb1 O9 C35 75.3(19)
O8 Tb1 O9 C35 159.9(19)
O3 Tb1 O9 C35 -38.6(18)
O1 Tb1 O9 C35 122.5(18)
O4 Tb1 O9 C35 13(2)
O2 Tb1 O9 C35 -77(2)
O12 Zn2 O10 C35 55.7(13)
N4 Zn2 O10 C35 -143.5(12)
O3 Zn2 O10 C35 -53.9(12)
N3 Zn2 O10 C35 142.7(13)
O9 Tb1 O11 C37 24.3(19)
O5 Tb1 O11 C37 68(2)
O8 Tb1 O11 C37 105(2)
O3 Tb1 O11 C37 -51(2)
O1 Tb1 O11 C37 176.2(19)
O4 Tb1 O11 C37 -95(2)
O2 Tb1 O11 C37 -129(2)
O10 Zn2 O12 C37 -90.6(14)
N4 Zn2 O12 C37 104.9(14)
O3 Zn2 O12 C37 11.8(14)
N3 Zn2 O12 C37 -177.0(14)
O7 Zn1 N1 C5 142.2(14)
O6 Zn1 N1 C5 -97.5(14)
N2 Zn1 N1 C5 8.9(13)
O1 Zn1 N1 C5 47(3)
O7 Zn1 N1 C1 -36.1(18)
O6 Zn1 N1 C1 84.3(18)
N2 Zn1 N1 C1 -169.4(19)
O1 Zn1 N1 C1 -131(2)
O7 Zn1 N2 C7 88.0(19)
O6 Zn1 N2 C7 -108.7(18)
O1 Zn1 N2 C7 -5.4(18)
N1 Zn1 N2 C7 163.2(19)
O7 Zn1 N2 C6 -91.0(15)
O6 Zn1 N2 C6 72.3(15)
O1 Zn1 N2 C6 175.6(14)
N1 Zn1 N2 C6 -15.8(14)
O12 Zn2 N3 C20 -102.7(13)
O10 Zn2 N3 C20 138.1(13)
N4 Zn2 N3 C20 7.0(13)
O3 Zn2 N3 C20 46(3)
O12 Zn2 N3 C16 79.2(18)
O10 Zn2 N3 C16 -40.0(18)
N4 Zn2 N3 C16 -171.2(19)
O3 Zn2 N3 C16 -132(2)
O12 Zn2 N4 C22 -114.5(17)
O10 Zn2 N4 C22 83.1(18)
O3 Zn2 N4 C22 -8.9(17)
N3 Zn2 N4 C22 160.7(18)
O12 Zn2 N4 C21 64.6(14)
O10 Zn2 N4 C21 -97.8(14)
O3 Zn2 N4 C21 170.2(13)
N3 Zn2 N4 C21 -20.2(13)
C5 N1 C1 C2 5(4)
Zn1 N1 C1 C2 -177(2)
N1 C1 C2 C3 -3(6)
C1 C2 C3 C4 2(6)
C2 C3 C4 C5 -2(5)
C1 N1 C5 C4 -5(3)
Zn1 N1 C5 C4 176.8(16)
C1 N1 C5 C6 179(2)
Zn1 N1 C5 C6 0(2)
C3 C4 C5 N1 3(3)
C3 C4 C5 C6 180(2)
C7 N2 C6 C5 -157.9(19)
Zn1 N2 C6 C5 21(2)
N1 C5 C6 N2 -14(3)
C4 C5 C6 N2 169.7(19)
C6 N2 C7 C8 179.8(18)
Zn1 N2 C7 C8 1(3)
N2 C7 C8 C9 -178.1(19)
N2 C7 C8 C13 2(3)
C13 C8 C9 C10 -2(3)
C7 C8 C9 C10 177.6(17)
C8 C9 C10 C11 0(3)
C9 C10 C11 C12 1(3)
C10 C11 C12 O2 178.6(15)
C10 C11 C12 C13 0(3)
C14 O2 C12 C11 12(2)
Tb1 O2 C12 C11 -154.9(14)
C14 O2 C12 C13 -169.2(13)
Tb1 O2 C12 C13 24.2(15)
Zn1 O1 C13 C8 -12(2)
Tb1 O1 C13 C8 153.2(12)
Zn1 O1 C13 C12 169.6(10)
Tb1 O1 C13 C12 -25.6(18)
C9 C8 C13 O1 -175.9(15)
C7 C8 C13 O1 4(3)
C9 C8 C13 C12 3(2)
C7 C8 C13 C12 -177.1(16)
C11 C12 C13 O1 177.2(15)
O2 C12 C13 O1 -2(2)
C11 C12 C13 C8 -2(2)
O2 C12 C13 C8 179.3(13)
C12 O2 C14 C15 73.6(18)
Tb1 O2 C14 C15 -121.7(13)
C20 N3 C16 C17 -2(3)
Zn2 N3 C16 C17 176.1(17)
N3 C16 C17 C18 4(4)
C16 C17 C18 C19 -3(5)
C17 C18 C19 C20 -1(4)
C16 N3 C20 C19 -1(3)
Zn2 N3 C20 C19 -179.5(14)
C16 N3 C20 C21 -174.3(18)
Zn2 N3 C20 C21 7(2)
C18 C19 C20 N3 3(4)
C18 C19 C20 C21 175(2)
C22 N4 C21 C20 -152.3(17)
Zn2 N4 C21 C20 28.6(19)
N3 C20 C21 N4 -23(2)
C19 C20 C21 N4 163.6(17)
C21 N4 C22 C23 -176.8(18)
Zn2 N4 C22 C23 2(3)
N4 C22 C23 C24 -179.0(19)
N4 C22 C23 C28 5(3)
C28 C23 C24 C25 -3(3)
C22 C23 C24 C25 -178.9(18)
C23 C24 C25 C26 -1(3)
C24 C25 C26 C27 4(3)
C25 C26 C27 O4 178.2(17)
C25 C26 C27 C28 -4(3)
C29 O4 C27 C26 16(3)
Tb1 O4 C27 C26 -158.0(16)
C29 O4 C27 C28 -161.9(15)
Tb1 O4 C27 C28 24.0(17)
Zn2 O3 C28 C27 169.9(11)
Tb1 O3 C28 C27 -23(2)
Zn2 O3 C28 C23 -11(2)
Tb1 O3 C28 C23 155.2(13)
C26 C27 C28 O3 179.2(17)
O4 C27 C28 O3 -3(2)
C26 C27 C28 C23 0(3)
O4 C27 C28 C23 178.5(14)
C24 C23 C28 O3 -175.6(16)
C22 C23 C28 O3 0(3)
C24 C23 C28 C27 3(2)
C22 C23 C28 C27 178.7(16)
C27 O4 C29 C30 74(2)
Tb1 O4 C29 C30 -112.9(19)
Tb1 O5 C31 O6 19(4)
Tb1 O5 C31 C32 -163.3(18)
Zn1 O6 C31 O5 1(3)
Zn1 O6 C31 C32 -176.7(17)
Zn1 O7 C33 O8 0(2)
Zn1 O7 C33 C34 -178.4(13)
Tb1 O8 C33 O7 67(3)
Tb1 O8 C33 C34 -114.5(19)
Tb1 O9 C35 O10 74(2)
Tb1 O9 C35 C36 -109.5(19)
Zn2 O10 C35 O9 -5(2)
Zn2 O10 C35 C36 178.8(12)
Tb1 O11 C37 O12 23(3)
Tb1 O11 C37 C38 -155.6(15)
Zn2 O12 C37 O11 6(3)
Zn2 O12 C37 C38 -175.6(13)
